data_7027551
loop_
_publ_author_name
'Capdevila, Merc\`e'
'Carrasco, Yolanda'
'Clegg, William'
'Coxall, Robert A.'
'Gonz\'alez-Duarte, Pilar'
'Lled\'os, Agust\'i'
'Antonio Ram\'irez, Jos\'e'
'Ram\'irez, Antonio'

_publ_section_title
;
 Extending knowledge on the nucleophilicity of the {Pt2S2} core:
 Ph2PCH2CH2PPh2 as an alternative terminal ligand in [L2Pt(\m-S)2PtL2]
 metalloligands&#x200A;&#x2020;
;
_journal_issue 17
_journal_name_full 'Journal of the Chemical Society, Dalton Transactions'
_journal_page_first 3103
_journal_paper_doi 10.1039/a903899j
_journal_year 1999
_chemical_formula_sum 'C104 H96 Cd Cl2 O8 P8 Pt4 S4'
_chemical_formula_weight 2813.47
_chemical_name_systematic
;
 ?
;
_space_group_IT_number 20
_symmetry_cell_setting orthorhombic
_symmetry_space_group_name_Hall 'C 2c 2'
_symmetry_space_group_name_H-M 'C 2 2 21'
_atom_sites_solution_hydrogens geom
_atom_sites_solution_primary direct
_atom_sites_solution_secondary difmap
_audit_creation_method SHELXL-97
_cell_angle_alpha 90.00
_cell_angle_beta 90.00
_cell_angle_gamma 90.00
_cell_formula_units_Z 4
_cell_length_a 13.590(3)
_cell_length_b 33.847(6)
_cell_length_c 22.927(4)
_cell_measurement_reflns_used 21841
_cell_measurement_temperature 160(2)
_cell_measurement_theta_max 28.86
_cell_measurement_theta_min 2.35
_cell_volume 10546(4)
_computing_cell_refinement 'local programs'
_computing_data_collection 'Siemens SMART'
_computing_data_reduction 'Siemens SAINT'
_computing_structure_refinement 'SHELXL-97 (Sheldrick, 1997)'
_computing_structure_solution 'SHELXS-97 (Sheldrick, 1990)'
_diffrn_ambient_temperature 160(2)
_diffrn_measured_fraction_theta_full 0.998
_diffrn_measured_fraction_theta_max 0.926
_diffrn_measurement_device_type 'Siemens SMART CCD diffractometer'
_diffrn_measurement_method '\w rotation with narrow frames'
_diffrn_radiation_monochromator graphite
_diffrn_radiation_source 'fine-focus sealed tube'
_diffrn_radiation_type MoK\a
_diffrn_radiation_wavelength 0.71073
_diffrn_reflns_av_R_equivalents 0.0609
_diffrn_reflns_av_sigmaI/netI 0.0966
_diffrn_reflns_limit_h_max 17
_diffrn_reflns_limit_h_min -17
_diffrn_reflns_limit_k_max 21
_diffrn_reflns_limit_k_min -44
_diffrn_reflns_limit_l_max 30
_diffrn_reflns_limit_l_min -27
_diffrn_reflns_number 28842
_diffrn_reflns_theta_full 26.00
_diffrn_reflns_theta_max 28.97
_diffrn_reflns_theta_min 1.84
_diffrn_standards_decay_% 0
_exptl_absorpt_coefficient_mu 5.790
_exptl_absorpt_correction_T_max 0.604
_exptl_absorpt_correction_T_min 0.314
_exptl_absorpt_correction_type empirical
_exptl_crystal_colour yellow
_exptl_crystal_density_diffrn 1.772
_exptl_crystal_density_method 'not measured'
_exptl_crystal_description plate
_exptl_crystal_F_000 5448
_exptl_crystal_size_max 0.42
_exptl_crystal_size_mid 0.32
_exptl_crystal_size_min 0.10
_refine_diff_density_max 2.292
_refine_diff_density_min -1.842
_refine_diff_density_rms 0.205
_refine_ls_abs_structure_details 'Flack H D (1983), Acta Cryst. A39, 876-881'
_refine_ls_abs_structure_Flack -0.008(6)
_refine_ls_extinction_method none
_refine_ls_goodness_of_fit_ref 1.009
_refine_ls_hydrogen_treatment mixed
_refine_ls_matrix_type full
_refine_ls_number_parameters 591
_refine_ls_number_reflns 12427
_refine_ls_number_restraints 133
_refine_ls_restrained_S_all 1.021
_refine_ls_R_factor_all 0.0702
_refine_ls_R_factor_gt 0.0485
_refine_ls_shift/su_max 0.005
_refine_ls_shift/su_mean 0.001
_refine_ls_structure_factor_coef Fsqd
_refine_ls_weighting_details 'w=1/[\s^2^(Fo^2^)+(0.0439P)^2^+0.0000P] where P=(Fo^2^+2Fc^2^)/3'
_refine_ls_weighting_scheme calc
_refine_ls_wR_factor_gt 0.0972
_refine_ls_wR_factor_ref 0.1028
_reflns_number_gt 9640
_reflns_number_total 12427
_reflns_threshold_expression >2sigma(I)
_cod_data_source_file 903899jsup1.cif
_cod_data_source_block pg133
_cod_depositor_comments
;
The following automatic conversions were performed:

'_refine_ls_weighting_scheme' value 'calc
w=1/[\s^2^(Fo^2^)+(0.0439P)^2^+0.0000P] where P=(Fo^2^+2Fc^2^)/3' was
changed to 'calc'. New tag '_refine_ls_weighting_details' was
created. The value of the new tag was set to
'w=1/[\s^2^(Fo^2^)+(0.0439P)^2^+0.0000P] where P=(Fo^2^+2Fc^2^)/3'.

Automatic conversion script
Id: cif_fix_values 3143 2015-03-26 13:38:13Z robertas 
;
_cod_original_cell_volume 10546(3)
_cod_original_sg_symbol_H-M C222(1)
_cod_database_code 7027551

loop_
_symmetry_equiv_pos_as_xyz
'x, y, z'
'-x, -y, z+1/2'
'-x, y, -z+1/2'
'x, -y, -z'
'x+1/2, y+1/2, z'
'-x+1/2, -y+1/2, z+1/2'
'-x+1/2, y+1/2, -z+1/2'
'x+1/2, -y+1/2, -z'

loop_
_atom_site_label
_atom_site_type_symbol
_atom_site_fract_x
_atom_site_fract_y
_atom_site_fract_z
_atom_site_U_iso_or_equiv
_atom_site_adp_type
_atom_site_occupancy
_atom_site_symmetry_multiplicity
_atom_site_calc_flag
_atom_site_refinement_flags
Pt1 Pt 0.58988(2) 0.237341(11) 0.791237(13) 0.02047(8) Uani 1 1 d .
Pt2 Pt 0.52797(3) 0.403782(12) 0.683868(17) 0.03490(11) Uani 1 1 d .
Cd1 Cd 0.5000 0.32135(3) 0.7500 0.0306(2) Uani 1 2 d S
S1 S 0.57203(14) 0.26207(7) 0.69525(8) 0.0225(5) Uani 1 1 d .
S2 S 0.38623(17) 0.38024(8) 0.73275(11) 0.0350(6) Uani 1 1 d .
P1 P 0.58649(18) 0.20818(8) 0.87844(9) 0.0260(5) Uani 1 1 d .
P2 P 0.74960(16) 0.21951(8) 0.78789(10) 0.0241(5) Uani 1 1 d .
P3 P 0.4476(2) 0.43070(10) 0.60805(13) 0.0499(8) Uani 1 1 d .
P4 P 0.6654(2) 0.42435(10) 0.63868(14) 0.0479(8) Uani 1 1 d .
C1 C 0.5281(7) 0.1601(3) 0.8757(4) 0.031(2) Uani 1 1 d .
C2 C 0.4388(8) 0.1572(4) 0.8480(5) 0.055(3) Uani 1 1 d .
H2 H 0.4091 0.1800 0.8315 0.066 Uiso 1 1 calc R
C3 C 0.3924(10) 0.1207(4) 0.8442(6) 0.069(4) Uani 1 1 d .
H3 H 0.3282 0.1190 0.8281 0.082 Uiso 1 1 calc R
C4 C 0.4363(10) 0.0887(4) 0.8628(6) 0.068(4) Uani 1 1 d .
H4 H 0.4053 0.0637 0.8584 0.081 Uiso 1 1 calc R
C5 C 0.5258(12) 0.0912(4) 0.8882(7) 0.078(4) Uani 1 1 d .
H5 H 0.5575 0.0678 0.9011 0.094 Uiso 1 1 calc R
C6 C 0.5710(9) 0.1261(4) 0.8957(5) 0.056(3) Uani 1 1 d .
H6 H 0.6328 0.1272 0.9150 0.067 Uiso 1 1 calc R
C7 C 0.5288(6) 0.2360(3) 0.9363(3) 0.0245(19) Uani 1 1 d .
C8 C 0.5461(8) 0.2751(3) 0.9406(4) 0.041(3) Uani 1 1 d .
H8 H 0.5895 0.2872 0.9135 0.050 Uiso 1 1 calc R
C9 C 0.5027(9) 0.2983(4) 0.9835(5) 0.056(3) Uani 1 1 d .
H9 H 0.5161 0.3258 0.9861 0.067 Uiso 1 1 calc R
C10 C 0.4413(8) 0.2806(4) 1.0212(5) 0.049(3) Uani 1 1 d .
H10 H 0.4115 0.2963 1.0507 0.059 Uiso 1 1 calc R
C11 C 0.4200(8) 0.2424(4) 1.0193(4) 0.045(3) Uani 1 1 d .
H11 H 0.3765 0.2309 1.0470 0.055 Uiso 1 1 calc R
C12 C 0.4638(7) 0.2190(3) 0.9748(4) 0.038(3) Uani 1 1 d .
H12 H 0.4482 0.1917 0.9717 0.046 Uiso 1 1 calc R
C13 C 0.7132(7) 0.1996(3) 0.9019(4) 0.036(3) Uani 1 1 d .
H13A H 0.7424 0.2243 0.9171 0.043 Uiso 1 1 calc R
H13B H 0.7152 0.1794 0.9331 0.043 Uiso 1 1 calc R
C14 C 0.7702(7) 0.1853(3) 0.8483(4) 0.035(3) Uani 1 1 d .
H14A H 0.7477 0.1585 0.8372 0.042 Uiso 1 1 calc R
H14B H 0.8413 0.1840 0.8574 0.042 Uiso 1 1 calc R
C15 C 0.8067(6) 0.1963(3) 0.7250(3) 0.023(2) Uani 1 1 d .
C16 C 0.8617(7) 0.1620(3) 0.7306(4) 0.033(2) Uani 1 1 d .
H16 H 0.8646 0.1485 0.7669 0.040 Uiso 1 1 calc R
C17 C 0.9128(8) 0.1477(3) 0.6824(5) 0.047(3) Uani 1 1 d .
H17 H 0.9520 0.1245 0.6855 0.056 Uiso 1 1 calc R
C18 C 0.9057(8) 0.1676(3) 0.6297(4) 0.045(3) Uani 1 1 d .
H18 H 0.9405 0.1578 0.5968 0.054 Uiso 1 1 calc R
C19 C 0.8507(7) 0.2003(3) 0.6242(4) 0.038(3) Uani 1 1 d .
H19 H 0.8456 0.2132 0.5876 0.046 Uiso 1 1 calc R
C20 C 0.8026(7) 0.2148(3) 0.6715(4) 0.033(2) Uani 1 1 d .
H20 H 0.7650 0.2384 0.6676 0.040 Uiso 1 1 calc R
C21 C 0.8319(6) 0.2614(3) 0.8026(3) 0.027(2) Uani 1 1 d .
C22 C 0.9309(6) 0.2552(3) 0.8153(4) 0.036(2) Uani 1 1 d .
H22 H 0.9569 0.2292 0.8163 0.044 Uiso 1 1 calc R
C23 C 0.9898(7) 0.2865(4) 0.8263(4) 0.045(3) Uani 1 1 d .
H23 H 1.0562 0.2822 0.8378 0.054 Uiso 1 1 calc R
C24 C 0.9537(8) 0.3256(4) 0.8208(6) 0.060(4) Uani 1 1 d .
H24 H 0.9965 0.3473 0.8275 0.072 Uiso 1 1 calc R
C25 C 0.8590(8) 0.3322(4) 0.8060(6) 0.069(4) Uani 1 1 d .
H25 H 0.8356 0.3584 0.8010 0.082 Uiso 1 1 calc R
C26 C 0.7968(8) 0.3007(4) 0.7982(6) 0.059(4) Uani 1 1 d .
H26 H 0.7293 0.3054 0.7898 0.070 Uiso 1 1 calc R
C27 C 0.3442(12) 0.4060(5) 0.5705(6) 0.095(4) Uani 1 1 d DU
C28 C 0.2450(13) 0.4106(5) 0.5999(7) 0.122(5) Uani 1 1 d DU
H28 H 0.2402 0.4230 0.6370 0.146 Uiso 1 1 calc R
C29 C 0.1605(13) 0.3963(5) 0.5720(7) 0.118(5) Uani 1 1 d DU
H29 H 0.0969 0.3996 0.5885 0.141 Uiso 1 1 calc R
C30 C 0.1736(15) 0.3779(6) 0.5209(7) 0.113(5) Uani 1 1 d DU
H30 H 0.1176 0.3659 0.5035 0.136 Uiso 1 1 calc R
C31 C 0.2675(14) 0.3748(5) 0.4895(8) 0.104(5) Uani 1 1 d DU
H31 H 0.2737 0.3610 0.4536 0.125 Uiso 1 1 calc R
C32 C 0.3415(12) 0.3922(5) 0.5145(7) 0.089(4) Uani 1 1 d DU
H32 H 0.3992 0.3956 0.4918 0.107 Uiso 1 1 calc R
C33 C 0.3997(9) 0.4786(4) 0.6256(7) 0.063(3) Uani 1 1 d U
C34 C 0.4199(10) 0.4957(4) 0.6786(7) 0.073(3) Uani 1 1 d U
H34 H 0.4597 0.4815 0.7053 0.088 Uiso 1 1 calc R
C35 C 0.3862(11) 0.5319(5) 0.6950(10) 0.103(4) Uani 1 1 d U
H35 H 0.3996 0.5429 0.7323 0.124 Uiso 1 1 calc R
C36 C 0.3302(12) 0.5517(5) 0.6527(11) 0.117(5) Uani 1 1 d U
H36 H 0.3068 0.5774 0.6618 0.140 Uiso 1 1 calc R
C37 C 0.3082(12) 0.5372(6) 0.6020(11) 0.118(5) Uani 1 1 d U
H37 H 0.2694 0.5522 0.5756 0.142 Uiso 1 1 calc R
C38 C 0.3430(10) 0.4978(5) 0.5851(8) 0.090(4) Uani 1 1 d U
H38 H 0.3272 0.4864 0.5485 0.108 Uiso 1 1 calc R
C39 C 0.5352(12) 0.4396(4) 0.5506(5) 0.074(4) Uani 1 1 d .
H39A H 0.5484 0.4147 0.5294 0.089 Uiso 1 1 calc R
H39B H 0.5079 0.4590 0.5226 0.089 Uiso 1 1 calc R
C40 C 0.6283(10) 0.4551(4) 0.5760(6) 0.069(4) Uani 1 1 d .
H40A H 0.6186 0.4828 0.5889 0.083 Uiso 1 1 calc R
H40B H 0.6807 0.4548 0.5460 0.083 Uiso 1 1 calc R
C41 C 0.7510(9) 0.4519(4) 0.6802(6) 0.062(4) Uani 1 1 d .
C42 C 0.8115(11) 0.4329(5) 0.7189(6) 0.083(5) Uani 1 1 d .
H42 H 0.8105 0.4049 0.7208 0.100 Uiso 1 1 calc R
C43 C 0.8756(13) 0.4541(7) 0.7562(8) 0.112(7) Uani 1 1 d .
H43 H 0.9163 0.4399 0.7826 0.135 Uiso 1 1 calc R
C44 C 0.881(2) 0.4948(8) 0.7552(11) 0.130(10) Uani 1 1 d .
H44 H 0.9265 0.5089 0.7787 0.156 Uiso 1 1 calc R
C45 C 0.820(2) 0.5129(8) 0.7209(12) 0.157(12) Uani 1 1 d .
H45 H 0.8205 0.5410 0.7217 0.188 Uiso 1 1 calc R
C46 C 0.7509(11) 0.4934(5) 0.6804(8) 0.096(6) Uani 1 1 d .
H46 H 0.7084 0.5081 0.6558 0.115 Uiso 1 1 calc R
C47 C 0.7355(7) 0.3828(4) 0.6081(4) 0.048(3) Uani 1 1 d .
C48 C 0.8287(10) 0.3865(5) 0.5808(6) 0.074(5) Uani 1 1 d .
H48 H 0.8592 0.4117 0.5795 0.089 Uiso 1 1 calc R
C49 C 0.8745(9) 0.3558(5) 0.5571(5) 0.062(4) Uani 1 1 d .
H49 H 0.9367 0.3596 0.5390 0.075 Uiso 1 1 calc R
C50 C 0.8344(9) 0.3197(5) 0.5584(4) 0.057(4) Uani 1 1 d .
H50 H 0.8673 0.2979 0.5412 0.069 Uiso 1 1 calc R
C51 C 0.7466(9) 0.3149(4) 0.5847(4) 0.052(3) Uani 1 1 d .
H51 H 0.7187 0.2892 0.5861 0.062 Uiso 1 1 calc R
C52 C 0.6959(7) 0.3455(4) 0.6096(5) 0.045(3) Uani 1 1 d .
H52 H 0.6340 0.3410 0.6276 0.054 Uiso 1 1 calc R
Cl1 Cl 0.1388(2) -0.08675(9) 0.40449(13) 0.0490(7) Uani 1 1 d U
O1 O 0.0743(10) -0.0569(4) 0.4130(5) 0.141(4) Uani 1 1 d U
O2 O 0.1587(9) -0.0927(3) 0.3446(4) 0.089(3) Uani 1 1 d U
O3 O 0.2225(9) -0.0740(5) 0.4293(6) 0.131(4) Uani 1 1 d U
O4 O 0.1108(11) -0.1193(3) 0.4324(4) 0.117(4) Uani 1 1 d U

loop_
_atom_site_aniso_label
_atom_site_aniso_U_11
_atom_site_aniso_U_22
_atom_site_aniso_U_33
_atom_site_aniso_U_23
_atom_site_aniso_U_13
_atom_site_aniso_U_12
Pt1 0.01904(14) 0.0242(2) 0.01821(14) -0.00254(15) -0.00131(13) 0.00003(16)
Pt2 0.0360(2) 0.0267(2) 0.0420(2) -0.00288(19) 0.01283(18) -0.00731(19)
Cd1 0.0321(5) 0.0212(6) 0.0384(5) 0.000 0.0077(4) 0.000
S1 0.0203(10) 0.0274(13) 0.0198(10) 0.0008(10) 0.0014(7) -0.0029(10)
S2 0.0289(13) 0.0256(15) 0.0507(15) 0.0059(12) 0.0117(11) 0.0023(11)
P1 0.0246(11) 0.0352(16) 0.0181(10) 0.0013(10) -0.0003(9) 0.0026(12)
P2 0.0212(11) 0.0309(15) 0.0203(10) -0.0039(11) -0.0032(9) 0.0007(10)
P3 0.0525(19) 0.051(2) 0.0467(17) 0.0105(15) 0.0007(13) -0.0218(16)
P4 0.0464(17) 0.042(2) 0.0553(19) -0.0034(15) 0.0188(14) -0.0183(15)
C1 0.030(5) 0.034(6) 0.030(5) 0.003(4) -0.001(4) 0.003(5)
C2 0.049(7) 0.044(8) 0.073(8) 0.015(6) -0.017(6) -0.021(6)
C3 0.064(9) 0.046(9) 0.096(10) 0.013(8) -0.012(8) -0.020(7)
C4 0.079(10) 0.032(8) 0.092(10) 0.000(7) -0.015(8) -0.011(7)
C5 0.081(10) 0.046(10) 0.108(12) 0.012(8) 0.003(9) 0.011(9)
C6 0.047(7) 0.038(8) 0.082(9) 0.013(7) -0.007(6) 0.003(6)
C7 0.026(4) 0.034(6) 0.013(4) 0.002(4) -0.003(3) 0.006(5)
C8 0.049(7) 0.044(8) 0.031(5) -0.013(5) 0.005(5) -0.009(6)
C9 0.056(8) 0.061(9) 0.051(7) -0.026(6) 0.000(6) -0.010(7)
C10 0.044(7) 0.071(10) 0.033(6) -0.014(6) 0.000(5) 0.001(6)
C11 0.037(6) 0.064(9) 0.036(5) 0.012(6) 0.011(5) 0.009(7)
C12 0.033(6) 0.043(7) 0.040(6) 0.002(5) 0.004(5) 0.008(5)
C13 0.031(5) 0.057(8) 0.020(5) 0.001(5) -0.002(4) 0.009(5)
C14 0.026(5) 0.049(7) 0.029(5) -0.002(5) -0.006(4) 0.013(5)
C15 0.022(4) 0.022(6) 0.026(5) -0.008(4) -0.001(3) -0.006(4)
C16 0.035(5) 0.032(6) 0.033(5) -0.009(4) 0.003(4) 0.004(5)
C17 0.050(6) 0.043(7) 0.048(6) -0.017(6) 0.000(6) 0.003(6)
C18 0.040(6) 0.059(8) 0.035(5) -0.020(5) 0.017(5) -0.012(6)
C19 0.035(6) 0.048(8) 0.031(5) -0.003(5) 0.007(4) 0.001(5)
C20 0.032(5) 0.034(6) 0.033(5) -0.009(5) 0.005(4) -0.005(5)
C21 0.021(4) 0.032(6) 0.030(5) -0.013(5) 0.000(3) -0.007(4)
C22 0.023(5) 0.048(7) 0.038(5) 0.003(5) -0.002(4) -0.004(4)
C23 0.021(5) 0.061(8) 0.052(7) -0.020(6) -0.002(4) -0.006(5)
C24 0.040(6) 0.058(9) 0.083(9) -0.034(7) -0.006(6) -0.004(6)
C25 0.035(6) 0.050(9) 0.121(12) -0.039(8) -0.014(7) 0.003(6)
C26 0.031(6) 0.049(8) 0.095(10) -0.041(8) -0.011(6) 0.013(6)
C27 0.090(7) 0.145(12) 0.050(6) 0.015(7) -0.025(6) -0.036(9)
C28 0.098(8) 0.200(14) 0.067(8) -0.024(9) -0.010(6) -0.054(10)
C29 0.098(7) 0.184(14) 0.072(8) -0.009(8) -0.010(7) -0.066(10)
C30 0.120(8) 0.129(12) 0.091(9) -0.017(8) -0.028(8) -0.045(10)
C31 0.115(9) 0.102(11) 0.096(9) -0.036(8) -0.040(7) 0.014(9)
C32 0.091(7) 0.085(10) 0.090(7) -0.031(8) -0.028(6) 0.029(7)
C33 0.033(6) 0.050(7) 0.107(8) 0.027(5) -0.007(6) -0.009(5)
C34 0.050(7) 0.039(6) 0.131(9) 0.000(6) -0.012(7) 0.006(5)
C35 0.063(8) 0.054(8) 0.194(12) -0.010(7) -0.005(8) 0.020(6)
C36 0.057(8) 0.055(9) 0.238(14) 0.023(8) -0.007(10) 0.016(7)
C37 0.056(9) 0.086(10) 0.212(13) 0.054(10) -0.012(10) 0.016(8)
C38 0.045(7) 0.086(9) 0.139(9) 0.045(7) -0.017(7) -0.005(7)
C39 0.121(13) 0.054(9) 0.046(7) 0.020(6) 0.009(8) -0.017(9)
C40 0.069(9) 0.051(9) 0.089(10) 0.003(8) 0.036(8) -0.031(7)
C41 0.050(7) 0.073(11) 0.064(8) -0.016(8) 0.021(7) -0.033(7)
C42 0.067(9) 0.104(14) 0.079(11) -0.002(9) 0.017(8) -0.062(10)
C43 0.084(12) 0.16(2) 0.095(13) -0.036(14) 0.023(10) -0.053(14)
C44 0.14(2) 0.13(2) 0.12(2) -0.055(18) 0.011(15) -0.043(19)
C45 0.19(3) 0.12(2) 0.16(3) -0.06(2) 0.04(2) -0.09(2)
C46 0.073(10) 0.072(12) 0.141(16) -0.041(11) 0.018(10) -0.038(9)
C47 0.030(6) 0.080(10) 0.033(6) 0.002(6) 0.012(4) -0.002(6)
C48 0.059(9) 0.101(14) 0.061(8) 0.014(8) 0.015(7) -0.038(9)
C49 0.040(7) 0.101(13) 0.045(7) 0.004(8) 0.019(5) 0.025(8)
C50 0.041(7) 0.104(13) 0.026(5) -0.005(7) 0.006(5) 0.002(8)
C51 0.049(7) 0.074(10) 0.034(6) 0.002(6) 0.001(5) 0.008(7)
C52 0.028(5) 0.058(9) 0.048(7) -0.005(6) 0.012(5) -0.002(6)
Cl1 0.0531(16) 0.0390(19) 0.0549(16) -0.0125(13) 0.0002(13) 0.0057(13)
O1 0.148(8) 0.150(8) 0.124(8) 0.042(7) 0.064(7) 0.110(7)
O2 0.157(9) 0.049(6) 0.059(3) -0.008(4) 0.016(4) 0.002(6)
O3 0.083(5) 0.193(11) 0.117(7) -0.017(8) -0.023(6) -0.043(6)
O4 0.217(11) 0.061(5) 0.074(5) -0.008(4) 0.026(7) -0.040(5)

loop_
_atom_type_symbol
_atom_type_description
_atom_type_scat_dispersion_real
_atom_type_scat_dispersion_imag
_atom_type_scat_source
C C 0.0033 0.0016 'International Tables Vol C Tables 4.2.6.8 and 6.1.1.4'
H H 0.0000 0.0000 'International Tables Vol C Tables 4.2.6.8 and 6.1.1.4'
O O 0.0106 0.0060 'International Tables Vol C Tables 4.2.6.8 and 6.1.1.4'
P P 0.1023 0.0942 'International Tables Vol C Tables 4.2.6.8 and 6.1.1.4'
S S 0.1246 0.1234 'International Tables Vol C Tables 4.2.6.8 and 6.1.1.4'
Cl Cl 0.1484 0.1585 'International Tables Vol C Tables 4.2.6.8 and 6.1.1.4'
Cd Cd -0.8075 1.2024 'International Tables Vol C Tables 4.2.6.8 and 6.1.1.4'
Pt Pt -1.7033 8.3905 'International Tables Vol C Tables 4.2.6.8 and 6.1.1.4'

loop_
_geom_angle_atom_site_label_1
_geom_angle_atom_site_label_2
_geom_angle_atom_site_label_3
_geom_angle
_geom_angle_site_symmetry_1
_geom_angle_site_symmetry_3
P1 Pt1 P2 86.10(9) . .
P1 Pt1 S1 171.08(8) . .
P2 Pt1 S1 99.31(8) . .
P1 Pt1 S1 91.14(8) . 3_656
P2 Pt1 S1 172.35(8) . 3_656
S1 Pt1 S1 84.36(8) . 3_656
P1 Pt1 Pt1 122.17(7) . 3_656
P2 Pt1 Pt1 137.78(6) . 3_656
S1 Pt1 Pt1 49.45(5) . 3_656
S1 Pt1 Pt1 49.23(5) 3_656 3_656
P1 Pt1 Cd1 130.02(6) . .
P2 Pt1 Cd1 126.07(7) . .
S1 Pt1 Cd1 51.61(6) . .
S1 Pt1 Cd1 51.58(6) 3_656 .
Pt1 Pt1 Cd1 61.488(11) 3_656 .
P3 Pt2 P4 85.51(12) . .
P3 Pt2 S2 96.16(10) . .
P4 Pt2 S2 178.03(12) . .
P3 Pt2 S2 175.60(11) . 3_656
P4 Pt2 S2 93.84(11) . 3_656
S2 Pt2 S2 84.58(10) . 3_656
P3 Pt2 Pt2 129.23(9) . 3_656
P4 Pt2 Pt2 130.51(9) . 3_656
S2 Pt2 Pt2 48.91(7) . 3_656
S2 Pt2 Pt2 48.63(6) 3_656 3_656
P3 Pt2 Cd1 131.53(8) . .
P4 Pt2 Cd1 126.00(9) . .
S2 Pt2 Cd1 52.05(6) . .
S2 Pt2 Cd1 52.01(6) 3_656 .
Pt2 Pt2 Cd1 60.738(13) 3_656 .
S2 Cd1 S2 77.36(12) 3_656 .
S2 Cd1 S1 117.14(7) 3_656 .
S2 Cd1 S1 140.09(7) . .
S2 Cd1 S1 140.09(7) 3_656 3_656
S2 Cd1 S1 117.14(7) . 3_656
S1 Cd1 S1 76.85(10) . 3_656
S2 Cd1 Pt2 46.96(6) 3_656 3_656
S2 Cd1 Pt2 47.19(6) . 3_656
S1 Cd1 Pt2 164.00(5) . 3_656
S1 Cd1 Pt2 113.94(5) 3_656 3_656
S2 Cd1 Pt2 47.19(6) 3_656 .
S2 Cd1 Pt2 46.96(6) . .
S1 Cd1 Pt2 113.94(5) . .
S1 Cd1 Pt2 164.00(5) 3_656 .
Pt2 Cd1 Pt2 58.52(3) 3_656 .
S2 Cd1 Pt1 163.69(6) 3_656 3_656
S2 Cd1 Pt1 114.34(6) . 3_656
S1 Cd1 Pt1 46.58(5) . 3_656
S1 Cd1 Pt1 46.41(5) 3_656 3_656
Pt2 Cd1 Pt1 149.344(11) 3_656 3_656
Pt2 Cd1 Pt1 132.295(13) . 3_656
S2 Cd1 Pt1 114.34(6) 3_656 .
S2 Cd1 Pt1 163.69(6) . .
S1 Cd1 Pt1 46.41(5) . .
S1 Cd1 Pt1 46.58(5) 3_656 .
Pt2 Cd1 Pt1 132.295(13) 3_656 .
Pt2 Cd1 Pt1 149.347(11) . .
Pt1 Cd1 Pt1 57.02(2) 3_656 .
Pt1 S1 Pt1 81.32(6) . 3_656
Pt1 S1 Cd1 81.98(6) . .
Pt1 S1 Cd1 81.84(6) 3_656 .
Pt2 S2 Pt2 82.46(8) . 3_656
Pt2 S2 Cd1 80.99(7) . .
Pt2 S2 Cd1 80.80(8) 3_656 .
C7 P1 C1 107.7(4) . .
C7 P1 C13 106.0(4) . .
C1 P1 C13 106.3(5) . .
C7 P1 Pt1 115.9(3) . .
C1 P1 Pt1 112.0(3) . .
C13 P1 Pt1 108.3(3) . .
C15 P2 C14 105.2(4) . .
C15 P2 C21 102.7(4) . .
C14 P2 C21 104.9(5) . .
C15 P2 Pt1 123.7(3) . .
C14 P2 Pt1 106.9(3) . .
C21 P2 Pt1 111.9(3) . .
C33 P3 C39 104.6(6) . .
C33 P3 C27 103.8(7) . .
C39 P3 C27 103.8(7) . .
C33 P3 Pt2 111.7(5) . .
C39 P3 Pt2 108.2(5) . .
C27 P3 Pt2 123.1(5) . .
C41 P4 C47 105.6(6) . .
C41 P4 C40 107.5(7) . .
C47 P4 C40 106.1(6) . .
C41 P4 Pt2 117.5(4) . .
C47 P4 Pt2 111.7(4) . .
C40 P4 Pt2 107.9(4) . .
C6 C1 C2 118.3(11) . .
C6 C1 P1 123.8(8) . .
C2 C1 P1 117.8(8) . .
C1 C2 C3 119.5(12) . .
C4 C3 C2 120.6(13) . .
C3 C4 C5 119.9(14) . .
C6 C5 C4 121.5(14) . .
C5 C6 C1 120.1(12) . .
C8 C7 C12 118.4(9) . .
C8 C7 P1 119.4(7) . .
C12 C7 P1 122.2(8) . .
C7 C8 C9 122.3(11) . .
C10 C9 C8 117.8(13) . .
C11 C10 C9 123.3(12) . .
C10 C11 C12 118.4(11) . .
C7 C12 C11 119.8(11) . .
C14 C13 P1 106.9(6) . .
C13 C14 P2 109.3(7) . .
C20 C15 C16 119.1(8) . .
C20 C15 P2 119.5(7) . .
C16 C15 P2 121.2(7) . .
C15 C16 C17 119.1(9) . .
C18 C17 C16 119.1(10) . .
C19 C18 C17 121.5(9) . .
C18 C19 C20 119.5(10) . .
C19 C20 C15 121.7(10) . .
C22 C21 C26 118.8(9) . .
C22 C21 P2 120.7(8) . .
C26 C21 P2 120.4(7) . .
C23 C22 C21 119.6(10) . .
C22 C23 C24 120.7(10) . .
C25 C24 C23 120.4(11) . .
C24 C25 C26 119.5(13) . .
C25 C26 C21 120.8(10) . .
C32 C27 C28 115.4(14) . .
C32 C27 P3 127.8(14) . .
C28 C27 P3 115.0(11) . .
C29 C28 C27 119.4(15) . .
C30 C29 C28 116.8(19) . .
C29 C30 C31 125.3(17) . .
C32 C31 C30 115.1(16) . .
C31 C32 C27 126.2(19) . .
C38 C33 C34 120.7(15) . .
C38 C33 P3 118.8(13) . .
C34 C33 P3 120.6(10) . .
C35 C34 C33 123.9(15) . .
C34 C35 C36 114.9(19) . .
C37 C36 C35 124(2) . .
C36 C37 C38 120.3(19) . .
C33 C38 C37 115.8(18) . .
C40 C39 P3 109.6(9) . .
C39 C40 P4 109.7(9) . .
C42 C41 C46 117.9(15) . .
C42 C41 P4 119.7(12) . .
C46 C41 P4 121.9(13) . .
C41 C42 C43 121.5(18) . .
C44 C43 C42 122(2) . .
C45 C44 C43 117(3) . .
C44 C45 C46 125(3) . .
C41 C46 C45 117(2) . .
C52 C47 C48 116.3(12) . .
C52 C47 P4 119.4(8) . .
C48 C47 P4 124.3(11) . .
C49 C48 C47 122.1(14) . .
C48 C49 C50 120.9(12) . .
C49 C50 C51 118.7(13) . .
C50 C51 C52 122.8(14) . .
C51 C52 C47 119.2(10) . .
O4 Cl1 O3 107.7(9) . .
O4 Cl1 O1 111.4(8) . .
O3 Cl1 O1 104.4(9) . .
O4 Cl1 O2 113.8(6) . .
O3 Cl1 O2 107.1(7) . .
O1 Cl1 O2 111.8(7) . .

loop_
_geom_bond_atom_site_label_1
_geom_bond_atom_site_label_2
_geom_bond_distance
_geom_bond_site_symmetry_2
Pt1 P1 2.230(2) .
Pt1 P2 2.254(2) .
Pt1 S1 2.3669(19) .
Pt1 S1 2.374(2) 3_656
Pt1 Pt1 3.0892(7) 3_656
Pt1 Cd1 3.2359(10) .
Pt2 P3 2.246(3) .
Pt2 P4 2.247(3) .
Pt2 S2 2.367(2) .
Pt2 S2 2.377(3) 3_656
Pt2 Pt2 3.1263(9) 3_656
Pt2 Cd1 3.1981(11) .
Cd1 S2 2.553(3) 3_656
Cd1 S2 2.553(3) .
Cd1 S1 2.561(2) .
Cd1 S1 2.561(2) 3_656
Cd1 Pt2 3.1980(11) 3_656
Cd1 Pt1 3.2359(10) 3_656
S1 Pt1 2.374(2) 3_656
S2 Pt2 2.377(3) 3_656
P1 C7 1.805(9) .
P1 C1 1.813(10) .
P1 C13 1.827(9) .
P2 C15 1.817(8) .
P2 C14 1.826(10) .
P2 C21 1.838(9) .
P3 C33 1.793(14) .
P3 C39 1.800(13) .
P3 C27 1.849(15) .
P4 C41 1.769(13) .
P4 C47 1.838(12) .
P4 C40 1.846(15) .
C1 C6 1.369(15) .
C1 C2 1.372(14) .
C2 C3 1.391(16) .
C3 C4 1.308(17) .
C4 C5 1.352(19) .
C5 C6 1.341(18) .
C7 C8 1.348(14) .
C7 C12 1.376(13) .
C8 C9 1.391(14) .
C9 C10 1.342(16) .
C10 C11 1.327(16) .
C11 C12 1.422(14) .
C13 C14 1.532(12) .
C15 C20 1.379(13) .
C15 C16 1.386(13) .
C16 C17 1.394(13) .
C17 C18 1.385(15) .
C18 C19 1.341(15) .
C19 C20 1.358(13) .
C21 C22 1.393(12) .
C21 C26 1.418(15) .
C22 C23 1.350(14) .
C23 C24 1.418(16) .
C24 C25 1.350(15) .
C25 C26 1.370(16) .
C27 C32 1.37(2) .
C27 C28 1.52(2) .
C28 C29 1.40(2) .
C29 C30 1.34(2) .
C30 C31 1.47(2) .
C31 C32 1.30(2) .
C33 C38 1.371(18) .
C33 C34 1.37(2) .
C34 C35 1.359(19) .
C35 C36 1.40(2) .
C36 C37 1.30(3) .
C37 C38 1.47(2) .
C39 C40 1.488(19) .
C41 C42 1.37(2) .
C41 C46 1.40(2) .
C42 C43 1.41(2) .
C43 C44 1.38(3) .
C44 C45 1.29(3) .
C45 C46 1.48(3) .
C47 C52 1.371(16) .
C47 C48 1.418(15) .
C48 C49 1.327(19) .
C49 C50 1.339(19) .
C50 C51 1.347(16) .
C51 C52 1.368(16) .
Cl1 O4 1.329(11) .
Cl1 O3 1.343(11) .
Cl1 O1 1.352(10) .
Cl1 O2 1.413(9) .
